data_4081736
loop_
_publ_author_name
'Mohammad, Adil'
'Olson, Justine R.'
'Rotsch, David A.'
'Bemowski, Ross D.'
'Swenson, Dale C.'
'Messerle, Louis'

_publ_section_title
;
 High- and Mid-Valent Tantalum and Mono(peralkylcyclopentadienyl)tantalum
 Complexes of the Bicyclic Guanidinate Hexahydropyrimidopyrimidinate
;
_journal_issue 21
_journal_name_full Organometallics
_journal_page_first 6232
_journal_paper_doi 10.1021/om400364m
_journal_volume 32
_journal_year 2013
_chemical_formula_moiety 'C18 H29 Cl2 N3 Ta'
_chemical_formula_sum 'C18 H29 Cl2 N3 Ta'
_chemical_formula_weight 539.29
_chemical_name_systematic
; 
 ? 
;
_space_group_IT_number 2
_symmetry_cell_setting triclinic
_symmetry_space_group_name_Hall '-P 1'
_symmetry_space_group_name_H-M 'P -1'
_atom_sites_solution_hydrogens geom
_atom_sites_solution_primary direct
_atom_sites_solution_secondary difmap
_audit_creation_method SHELXL-97
_cell_angle_alpha 85.403(5)
_cell_angle_beta 73.210(5)
_cell_angle_gamma 74.062(5)
_cell_formula_units_Z 2
_cell_length_a 9.0682(14)
_cell_length_b 9.3280(14)
_cell_length_c 12.5226(19)
_cell_measurement_reflns_used 4040
_cell_measurement_temperature 150(2)
_cell_measurement_theta_max 27.9
_cell_measurement_theta_min 2.9
_cell_volume 975.1(3)
_computing_cell_refinement 'HKL Scalepack (Otwinowski & Minor, 1997)'
_computing_data_collection 'Collect (Nonius BV, 1997-2000)'
_computing_data_reduction 'HKL Denzo, Scalepack (Otwinowski & Minor, 1997)'
_computing_molecular_graphics 'SHELXTL v6.1 (Sheldrick, 2008)'
_computing_publication_material 'SHELXTL v6.1 (Sheldrick, 2008)'
_computing_structure_refinement 'SHELXTL v6.1 (Sheldrick, 2008)'
_computing_structure_solution 'SHELXTL v6.1 (Sheldrick, 2008)'
_diffrn_ambient_temperature 150(2)
_diffrn_detector_area_resol_mean 9
_diffrn_measured_fraction_theta_full 0.994
_diffrn_measured_fraction_theta_max 0.994
_diffrn_measurement_device_type 'Nonius KappaCCD'
_diffrn_measurement_method 'CCD phi and omega scans'
_diffrn_radiation_monochromator graphite
_diffrn_radiation_source 'fine-focus sealed tube'
_diffrn_radiation_type MoK\a
_diffrn_radiation_wavelength 0.71073
_diffrn_reflns_av_R_equivalents 0.0344
_diffrn_reflns_av_sigmaI/netI 0.0495
_diffrn_reflns_limit_h_max 11
_diffrn_reflns_limit_h_min -11
_diffrn_reflns_limit_k_max 12
_diffrn_reflns_limit_k_min -12
_diffrn_reflns_limit_l_max 16
_diffrn_reflns_limit_l_min -16
_diffrn_reflns_number 13491
_diffrn_reflns_theta_full 27.50
_diffrn_reflns_theta_max 27.50
_diffrn_reflns_theta_min 2.96
_diffrn_standards_number 0
_exptl_absorpt_coefficient_mu 5.915
_exptl_absorpt_correction_T_max 0.7564
_exptl_absorpt_correction_T_min 0.4512
_exptl_absorpt_correction_type multi-scan
_exptl_absorpt_process_details 'HKL Scalepack (Otwinowski & Minor, 1997)'
_exptl_crystal_colour orange
_exptl_crystal_density_diffrn 1.837
_exptl_crystal_density_method 'not measured'
_exptl_crystal_description plate
_exptl_crystal_F_000 530
_exptl_crystal_size_max 0.16
_exptl_crystal_size_mid 0.13
_exptl_crystal_size_min 0.05
_refine_diff_density_max 3.105
_refine_diff_density_min -1.973
_refine_diff_density_rms 0.255
_refine_ls_extinction_method none
_refine_ls_goodness_of_fit_ref 1.118
_refine_ls_hydrogen_treatment constr
_refine_ls_matrix_type full
_refine_ls_number_parameters 222
_refine_ls_number_reflns 4459
_refine_ls_number_restraints 0
_refine_ls_restrained_S_all 1.118
_refine_ls_R_factor_all 0.0584
_refine_ls_R_factor_gt 0.0460
_refine_ls_shift/su_max 0.009
_refine_ls_shift/su_mean 0.000
_refine_ls_structure_factor_coef Fsqd
_refine_ls_weighting_details 'calc w=1/[\s^2^(Fo^2^)+(0.0679P)^2^+11.9423P] where P=(Fo^2^+2Fc^2^)/3'
_refine_ls_weighting_scheme calc
_refine_ls_wR_factor_gt 0.1399
_refine_ls_wR_factor_ref 0.1472
_reflns_number_gt 3819
_reflns_number_total 4459
_reflns_threshold_expression >2sigma(I)
_cod_data_source_file om400364m_si_001.cif
_cod_data_source_block mes10-10
_cod_depositor_comments
;
The following automatic conversions were performed:

'_symmetry_cell_setting' value 'Triclinic' changed to 'triclinic'
according to /home/saulius/struct/CIF-dictionaries/cif_core.dic
dictionary named 'cif_core.dic' version 2.4.2 from 2011-04-26.

Automatic conversion script
Id: cif_fix_values 1891 2012-01-12 08:04:46Z andrius 
;
_cod_original_sg_symbol_Hall ' -P 1 '
_cod_original_sg_symbol_H-M ' P -1 '
_cod_database_code 4081736

loop_
_symmetry_equiv_pos_as_xyz
'x, y, z'
'-x, -y, -z'

loop_
_atom_site_label
_atom_site_type_symbol
_atom_site_fract_x
_atom_site_fract_y
_atom_site_fract_z
_atom_site_U_iso_or_equiv
_atom_site_adp_type
_atom_site_occupancy
_atom_site_symmetry_multiplicity
_atom_site_calc_flag
_atom_site_refinement_flags
Ta1 Ta 0.35458(4) 0.78571(4) 0.77022(3) 0.02550(14) Uani 1 1 d .
Cl1 Cl 0.4163(3) 1.0227(3) 0.7232(2) 0.0341(5) Uani 1 1 d .
N1 N 0.1509(9) 0.7449(9) 0.8837(6) 0.0293(17) Uani 1 1 d .
Cl2 Cl 0.4515(3) 0.7851(3) 0.9304(2) 0.0342(5) Uani 1 1 d .
C1 C 0.0483(11) 0.8428(10) 0.8327(8) 0.0285(19) Uani 1 1 d .
N2 N 0.1319(9) 0.8869(9) 0.7366(6) 0.0293(17) Uani 1 1 d .
C2 C 0.0486(11) 1.0121(11) 0.6791(9) 0.033(2) Uani 1 1 d .
H2A H 0.1056 1.0098 0.5985 0.039 Uiso 1 1 calc R
H2B H 0.0441 1.1078 0.7104 0.039 Uiso 1 1 calc R
C3 C -0.1177(12) 0.9969(13) 0.6956(9) 0.039(2) Uani 1 1 d .
H3A H -0.1775 1.0823 0.6595 0.047 Uiso 1 1 calc R
H3B H -0.1110 0.9047 0.6583 0.047 Uiso 1 1 calc R
C4 C -0.2082(12) 0.9912(13) 0.8160(9) 0.038(2) Uani 1 1 d .
H4A H -0.2394 1.0915 0.8496 0.045 Uiso 1 1 calc R
H4B H -0.3067 0.9609 0.8222 0.045 Uiso 1 1 calc R
N3 N -0.1084(9) 0.8839(9) 0.8769(7) 0.0309(17) Uani 1 1 d .
C5 C -0.1823(12) 0.8278(13) 0.9858(9) 0.037(2) Uani 1 1 d .
H5A H -0.2148 0.7378 0.9759 0.045 Uiso 1 1 calc R
H5B H -0.2791 0.9043 1.0243 0.045 Uiso 1 1 calc R
C6 C -0.0656(12) 0.7896(13) 1.0559(9) 0.038(2) Uani 1 1 d .
H6A H -0.1116 0.7403 1.1257 0.046 Uiso 1 1 calc R
H6B H -0.0470 0.8823 1.0761 0.046 Uiso 1 1 calc R
C7 C 0.0927(12) 0.6864(12) 0.9920(9) 0.036(2) Uani 1 1 d .
H7A H 0.1723 0.6746 1.0343 0.044 Uiso 1 1 calc R
H7B H 0.0777 0.5868 0.9846 0.044 Uiso 1 1 calc R
C11 C 0.5800(10) 0.6903(10) 0.6052(8) 0.0264(18) Uani 1 1 d .
C12 C 0.4371(11) 0.6780(10) 0.5884(7) 0.0268(18) Uani 1 1 d .
C13 C 0.3743(11) 0.5798(10) 0.6700(8) 0.0283(19) Uani 1 1 d .
C14 C 0.4777(11) 0.5314(10) 0.7394(7) 0.0263(18) Uani 1 1 d .
C15 C 0.6045(11) 0.6015(11) 0.6987(8) 0.031(2) Uani 1 1 d .
C16 C 0.6877(12) 0.7799(12) 0.5362(9) 0.036(2) Uani 1 1 d .
H16A H 0.7948 0.7141 0.5059 0.054 Uiso 1 1 calc R
H16B H 0.6935 0.8566 0.5828 0.054 Uiso 1 1 calc R
H16C H 0.6453 0.8276 0.4747 0.054 Uiso 1 1 calc R
C17 C 0.3666(12) 0.7475(13) 0.4957(8) 0.037(2) Uani 1 1 d .
H17A H 0.4029 0.6767 0.4338 0.056 Uiso 1 1 calc R
H17B H 0.4011 0.8381 0.4697 0.056 Uiso 1 1 calc R
H17C H 0.2498 0.7729 0.5230 0.056 Uiso 1 1 calc R
C18 C 0.2311(12) 0.5247(12) 0.6755(9) 0.036(2) Uani 1 1 d .
H18A H 0.2587 0.4518 0.6160 0.055 Uiso 1 1 calc R
H18B H 0.1433 0.6089 0.6661 0.055 Uiso 1 1 calc R
H18C H 0.1980 0.4775 0.7481 0.055 Uiso 1 1 calc R
C19 C 0.4633(13) 0.4182(13) 0.8310(10) 0.041(2) Uani 1 1 d .
H19A H 0.5145 0.3180 0.7996 0.062 Uiso 1 1 calc R
H19B H 0.3502 0.4269 0.8683 0.062 Uiso 1 1 calc R
H19C H 0.5158 0.4358 0.8852 0.062 Uiso 1 1 calc R
C20 C 0.7500(11) 0.5694(12) 0.7404(9) 0.035(2) Uani 1 1 d .
H20A H 0.7183 0.5587 0.8226 0.042 Uiso 1 1 calc R
H20B H 0.7993 0.6539 0.7216 0.042 Uiso 1 1 calc R
C21 C 0.8720(13) 0.4261(13) 0.6880(13) 0.051(3) Uani 1 1 d .
H21A H 0.9601 0.4011 0.7226 0.076 Uiso 1 1 calc R
H21B H 0.9137 0.4411 0.6078 0.076 Uiso 1 1 calc R
H21C H 0.8202 0.3444 0.7003 0.076 Uiso 1 1 calc R
C100 C 0.49474 0.61622 0.66033 0.01 Uiso 0 1 calc .

loop_
_atom_site_aniso_label
_atom_site_aniso_U_11
_atom_site_aniso_U_22
_atom_site_aniso_U_33
_atom_site_aniso_U_23
_atom_site_aniso_U_13
_atom_site_aniso_U_12
Ta1 0.0245(2) 0.0282(2) 0.0246(2) 0.00399(13) -0.00943(14) -0.00664(14)
Cl1 0.0392(12) 0.0300(11) 0.0343(12) 0.0047(9) -0.0096(10) -0.0129(10)
N1 0.027(4) 0.035(4) 0.025(4) 0.009(3) -0.006(3) -0.011(3)
Cl2 0.0347(12) 0.0422(13) 0.0303(11) 0.0034(10) -0.0167(9) -0.0107(10)
C1 0.025(4) 0.027(5) 0.035(5) 0.002(4) -0.016(4) -0.004(4)
N2 0.023(4) 0.037(4) 0.025(4) 0.000(3) -0.006(3) -0.005(3)
C2 0.032(5) 0.026(5) 0.038(5) 0.008(4) -0.018(4) 0.001(4)
C3 0.037(5) 0.049(6) 0.035(5) 0.013(5) -0.021(4) -0.011(5)
C4 0.026(5) 0.042(6) 0.045(6) 0.008(5) -0.013(4) -0.009(4)
N3 0.027(4) 0.037(5) 0.028(4) 0.002(3) -0.010(3) -0.006(3)
C5 0.027(5) 0.044(6) 0.036(5) -0.003(4) -0.001(4) -0.008(4)
C6 0.038(5) 0.048(6) 0.031(5) 0.005(4) -0.011(4) -0.016(5)
C7 0.035(5) 0.038(6) 0.039(5) 0.012(4) -0.010(4) -0.017(4)
C11 0.023(4) 0.026(4) 0.030(5) -0.002(4) -0.007(3) -0.004(3)
C12 0.031(4) 0.027(5) 0.023(4) 0.004(3) -0.012(4) -0.004(4)
C13 0.031(5) 0.028(5) 0.029(5) 0.000(4) -0.012(4) -0.008(4)
C14 0.030(4) 0.023(4) 0.023(4) 0.001(3) -0.011(4) 0.001(4)
C15 0.023(4) 0.036(5) 0.034(5) -0.008(4) -0.010(4) -0.002(4)
C16 0.035(5) 0.039(6) 0.035(5) 0.005(4) -0.005(4) -0.017(4)
C17 0.034(5) 0.051(6) 0.028(5) 0.004(4) -0.016(4) -0.005(5)
C18 0.035(5) 0.036(6) 0.043(6) 0.001(4) -0.014(4) -0.014(4)
C19 0.039(6) 0.041(6) 0.043(6) 0.002(5) -0.010(5) -0.010(5)
C20 0.028(5) 0.035(5) 0.042(6) -0.003(4) -0.017(4) 0.001(4)
C21 0.034(6) 0.033(6) 0.089(10) -0.004(6) -0.027(6) -0.002(5)

loop_
_atom_type_symbol
_atom_type_description
_atom_type_scat_dispersion_real
_atom_type_scat_dispersion_imag
_atom_type_scat_source
C C 0.0033 0.0016 'International Tables Vol C Tables 4.2.6.8 and 6.1.1.4'
H H 0.0000 0.0000 'International Tables Vol C Tables 4.2.6.8 and 6.1.1.4'
N N 0.0061 0.0033 'International Tables Vol C Tables 4.2.6.8 and 6.1.1.4'
Cl Cl 0.1484 0.1585 'International Tables Vol C Tables 4.2.6.8 and 6.1.1.4'
Ta Ta -0.7052 6.5227 'International Tables Vol C Tables 4.2.6.8 and 6.1.1.4'

loop_
_geom_angle_atom_site_label_1
_geom_angle_atom_site_label_2
_geom_angle_atom_site_label_3
_geom_angle
N1 Ta1 N2 62.9(3)
N1 Ta1 C100 116.4
N2 Ta1 C100 112.5
Cl1 Ta1 C100 114.4
Cl2 Ta1 C100 112.3
N1 Ta1 C13 88.4(3)
N2 Ta1 C13 88.3(3)
N1 Ta1 C14 92.5(3)
N2 Ta1 C14 121.3(3)
C13 Ta1 C14 35.5(3)
N1 Ta1 C12 117.8(3)
N2 Ta1 C12 86.1(3)
C13 Ta1 C12 35.0(3)
C14 Ta1 C12 58.2(3)
N1 Ta1 Cl2 85.8(2)
N2 Ta1 Cl2 133.3(2)
C13 Ta1 Cl2 126.7(2)
C14 Ta1 Cl2 91.9(2)
C12 Ta1 Cl2 140.5(2)
N1 Ta1 Cl1 127.6(2)
N2 Ta1 Cl1 86.9(2)
C13 Ta1 Cl1 135.1(2)
C14 Ta1 Cl1 139.4(2)
C12 Ta1 Cl1 100.1(2)
Cl2 Ta1 Cl1 86.45(9)
N1 Ta1 C15 125.6(3)
N2 Ta1 C15 141.9(3)
C13 Ta1 C15 57.6(3)
C14 Ta1 C15 34.9(3)
C12 Ta1 C15 56.5(3)
Cl2 Ta1 C15 84.1(2)
Cl1 Ta1 C15 104.9(3)
N1 Ta1 C11 145.2(3)
N2 Ta1 C11 115.3(3)
C13 Ta1 C11 57.1(3)
C14 Ta1 C11 57.4(3)
C12 Ta1 C11 33.6(3)
Cl2 Ta1 C11 110.1(2)
Cl1 Ta1 C11 85.3(2)
C15 Ta1 C11 33.6(3)
C1 N1 C7 120.8(8)
C1 N1 Ta1 93.6(6)
C7 N1 Ta1 143.5(7)
N3 C1 N2 127.6(8)
N3 C1 N1 123.3(9)
N2 C1 N1 109.2(8)
C1 N2 C2 117.6(8)
C1 N2 Ta1 93.3(6)
C2 N2 Ta1 143.5(6)
N2 C2 C3 107.6(8)
N2 C2 H2A 110.2
C3 C2 H2A 110.2
N2 C2 H2B 110.2
C3 C2 H2B 110.2
H2A C2 H2B 108.5
C4 C3 C2 113.1(9)
C4 C3 H3A 109.0
C2 C3 H3A 109.0
C4 C3 H3B 109.0
C2 C3 H3B 109.0
H3A C3 H3B 107.8
N3 C4 C3 110.1(8)
N3 C4 H4A 109.6
C3 C4 H4A 109.6
N3 C4 H4B 109.6
C3 C4 H4B 109.6
H4A C4 H4B 108.1
C1 N3 C5 120.9(8)
C1 N3 C4 119.1(8)
C5 N3 C4 120.0(8)
N3 C5 C6 110.1(8)
N3 C5 H5A 109.6
C6 C5 H5A 109.6
N3 C5 H5B 109.6
C6 C5 H5B 109.6
H5A C5 H5B 108.2
C5 C6 C7 110.6(9)
C5 C6 H6A 109.5
C7 C6 H6A 109.5
C5 C6 H6B 109.5
C7 C6 H6B 109.5
H6A C6 H6B 108.1
N1 C7 C6 110.9(9)
N1 C7 H7A 109.5
C6 C7 H7A 109.5
N1 C7 H7B 109.5
C6 C7 H7B 109.5
H7A C7 H7B 108.0
C12 C11 C15 107.6(8)
C12 C11 C16 126.3(9)
C15 C11 C16 126.1(8)
C12 C11 Ta1 70.2(5)
C15 C11 Ta1 71.1(5)
C16 C11 Ta1 124.6(7)
C11 C12 C13 108.4(8)
C11 C12 C17 126.6(9)
C13 C12 C17 124.8(9)
C11 C12 Ta1 76.2(5)
C13 C12 Ta1 69.6(5)
C17 C12 Ta1 123.2(7)
C12 C13 C14 108.4(8)
C12 C13 C18 125.8(9)
C14 C13 C18 125.6(9)
C12 C13 Ta1 75.4(5)
C14 C13 Ta1 73.1(5)
C18 C13 Ta1 121.9(7)
C13 C14 C15 106.7(8)
C13 C14 C19 126.3(9)
C15 C14 C19 126.8(9)
C13 C14 Ta1 71.4(5)
C15 C14 Ta1 75.5(5)
C19 C14 Ta1 122.4(7)
C11 C15 C14 108.9(8)
C11 C15 C20 126.1(9)
C14 C15 C20 124.6(9)
C11 C15 Ta1 75.3(5)
C14 C15 Ta1 69.6(5)
C20 C15 Ta1 126.9(7)
C11 C16 H16A 109.5
C11 C16 H16B 109.5
H16A C16 H16B 109.5
C11 C16 H16C 109.5
H16A C16 H16C 109.5
H16B C16 H16C 109.5
C12 C17 H17A 109.5
C12 C17 H17B 109.5
H17A C17 H17B 109.5
C12 C17 H17C 109.5
H17A C17 H17C 109.5
H17B C17 H17C 109.5
C13 C18 H18A 109.5
C13 C18 H18B 109.5
H18A C18 H18B 109.5
C13 C18 H18C 109.5
H18A C18 H18C 109.5
H18B C18 H18C 109.5
C14 C19 H19A 109.5
C14 C19 H19B 109.5
H19A C19 H19B 109.5
C14 C19 H19C 109.5
H19A C19 H19C 109.5
H19B C19 H19C 109.5
C15 C20 C21 110.8(9)
C15 C20 H20A 109.5
C21 C20 H20A 109.5
C15 C20 H20B 109.5
C21 C20 H20B 109.5
H20A C20 H20B 108.1
C20 C21 H21A 109.5
C20 C21 H21B 109.5
H21A C21 H21B 109.5
C20 C21 H21C 109.5
H21A C21 H21C 109.5
H21B C21 H21C 109.5

loop_
_geom_bond_atom_site_label_1
_geom_bond_atom_site_label_2
_geom_bond_distance
Ta1 N1 2.088(7)
Ta1 N2 2.128(8)
Ta1 C13 2.316(9)
Ta1 C14 2.338(9)
Ta1 C12 2.392(9)
Ta1 Cl2 2.410(2)
Ta1 Cl1 2.414(2)
Ta1 C15 2.414(9)
Ta1 C11 2.469(9)
Ta1 C100 2.060
N1 C1 1.375(12)
N1 C7 1.429(12)
C1 N3 1.324(12)
C1 N2 1.326(12)
N2 C2 1.466(12)
C2 C3 1.507(14)
C2 H2A 0.9900
C2 H2B 0.9900
C3 C4 1.498(15)
C3 H3A 0.9900
C3 H3B 0.9900
C4 N3 1.477(13)
C4 H4A 0.9900
C4 H4B 0.9900
N3 C5 1.460(13)
C5 C6 1.516(15)
C5 H5A 0.9900
C5 H5B 0.9900
C6 C7 1.526(15)
C6 H6A 0.9900
C6 H6B 0.9900
C7 H7A 0.9900
C7 H7B 0.9900
C11 C12 1.407(13)
C11 C15 1.414(14)
C11 C16 1.498(13)
C12 C13 1.417(13)
C12 C17 1.503(12)
C13 C14 1.418(12)
C13 C18 1.505(13)
C14 C15 1.425(14)
C14 C19 1.498(14)
C15 C20 1.503(13)
C16 H16A 0.9800
C16 H16B 0.9800
C16 H16C 0.9800
C17 H17A 0.9800
C17 H17B 0.9800
C17 H17C 0.9800
C18 H18A 0.9800
C18 H18B 0.9800
C18 H18C 0.9800
C19 H19A 0.9800
C19 H19B 0.9800
C19 H19C 0.9800
C20 C21 1.533(15)
C20 H20A 0.9900
C20 H20B 0.9900
C21 H21A 0.9800
C21 H21B 0.9800
C21 H21C 0.9800

loop_
_geom_torsion_atom_site_label_1
_geom_torsion_atom_site_label_2
_geom_torsion_atom_site_label_3
_geom_torsion_atom_site_label_4
_geom_torsion
N2 Ta1 N1 C1 -6.1(5)
C13 Ta1 N1 C1 -95.0(6)
C14 Ta1 N1 C1 -130.3(6)
C12 Ta1 N1 C1 -75.3(6)
Cl2 Ta1 N1 C1 138.0(6)
Cl1 Ta1 N1 C1 55.8(6)
C15 Ta1 N1 C1 -142.3(6)
C11 Ta1 N1 C1 -102.2(7)
N2 Ta1 N1 C7 -167.5(13)
C13 Ta1 N1 C7 103.6(12)
C14 Ta1 N1 C7 68.3(12)
C12 Ta1 N1 C7 123.4(12)
Cl2 Ta1 N1 C7 -23.4(12)
Cl1 Ta1 N1 C7 -105.6(11)
C15 Ta1 N1 C7 56.3(13)
C11 Ta1 N1 C7 96.4(12)
C7 N1 C1 N3 -3.0(15)
Ta1 N1 C1 N3 -170.2(9)
C7 N1 C1 N2 176.5(9)
Ta1 N1 C1 N2 9.3(8)
N3 C1 N2 C2 10.5(15)
N1 C1 N2 C2 -168.9(8)
N3 C1 N2 Ta1 170.3(9)
N1 C1 N2 Ta1 -9.1(8)
N1 Ta1 N2 C1 6.3(6)
C13 Ta1 N2 C1 95.4(6)
C14 Ta1 N2 C1 81.7(6)
C12 Ta1 N2 C1 130.4(6)
Cl2 Ta1 N2 C1 -47.2(7)
Cl1 Ta1 N2 C1 -129.3(6)
C15 Ta1 N2 C1 120.4(7)
C11 Ta1 N2 C1 147.5(6)
N1 Ta1 N2 C2 155.5(12)
C13 Ta1 N2 C2 -115.5(11)
C14 Ta1 N2 C2 -129.2(11)
C12 Ta1 N2 C2 -80.5(11)
Cl2 Ta1 N2 C2 102.0(11)
Cl1 Ta1 N2 C2 19.8(11)
C15 Ta1 N2 C2 -90.5(12)
C11 Ta1 N2 C2 -63.4(11)
C1 N2 C2 C3 -37.4(12)
Ta1 N2 C2 C3 177.9(8)
N2 C2 C3 C4 56.8(12)
C2 C3 C4 N3 -47.9(13)
N2 C1 N3 C5 -178.3(10)
N1 C1 N3 C5 1.0(15)
N2 C1 N3 C4 -0.1(15)
N1 C1 N3 C4 179.2(9)
C3 C4 N3 C1 18.9(13)
C3 C4 N3 C5 -162.9(9)
C1 N3 C5 C6 27.4(13)
C4 N3 C5 C6 -150.8(9)
N3 C5 C6 C7 -52.3(12)
C1 N1 C7 C6 -23.8(13)
Ta1 N1 C7 C6 134.4(10)
C5 C6 C7 N1 50.9(12)
N1 Ta1 C11 C12 46.4(8)
N2 Ta1 C11 C12 -32.0(6)
C13 Ta1 C11 C12 37.9(5)
C14 Ta1 C11 C12 80.3(6)
Cl2 Ta1 C11 C12 159.3(5)
Cl1 Ta1 C11 C12 -116.3(5)
C15 Ta1 C11 C12 117.5(8)
N1 Ta1 C11 C15 -71.2(8)
N2 Ta1 C11 C15 -149.6(5)
C13 Ta1 C11 C15 -79.7(6)
C14 Ta1 C11 C15 -37.2(5)
C12 Ta1 C11 C15 -117.5(8)
Cl2 Ta1 C11 C15 41.7(6)
Cl1 Ta1 C11 C15 126.2(5)
N1 Ta1 C11 C16 167.5(7)
N2 Ta1 C11 C16 89.1(8)
C13 Ta1 C11 C16 159.0(9)
C14 Ta1 C11 C16 -158.5(9)
C12 Ta1 C11 C16 121.1(10)
Cl2 Ta1 C11 C16 -79.6(8)
Cl1 Ta1 C11 C16 4.9(8)
C15 Ta1 C11 C16 -121.3(10)
C15 C11 C12 C13 -1.0(10)
C16 C11 C12 C13 178.4(9)
Ta1 C11 C12 C13 -62.6(6)
C15 C11 C12 C17 -177.1(9)
C16 C11 C12 C17 2.4(16)
Ta1 C11 C12 C17 121.4(10)
C15 C11 C12 Ta1 61.6(6)
C16 C11 C12 Ta1 -119.0(9)
N1 Ta1 C12 C11 -152.2(5)
N2 Ta1 C12 C11 151.3(6)
C13 Ta1 C12 C11 -116.0(8)
C14 Ta1 C12 C11 -77.7(6)
Cl2 Ta1 C12 C11 -31.5(7)
Cl1 Ta1 C12 C11 65.2(5)
C15 Ta1 C12 C11 -36.1(5)
N1 Ta1 C12 C13 -36.1(6)
N2 Ta1 C12 C13 -92.7(6)
C14 Ta1 C12 C13 38.3(5)
Cl2 Ta1 C12 C13 84.5(6)
Cl1 Ta1 C12 C13 -178.8(5)
C15 Ta1 C12 C13 80.0(6)
C11 Ta1 C12 C13 116.0(8)
N1 Ta1 C12 C17 82.8(8)
N2 Ta1 C12 C17 26.3(8)
C13 Ta1 C12 C17 118.9(10)
C14 Ta1 C12 C17 157.3(9)
Cl2 Ta1 C12 C17 -156.5(6)
Cl1 Ta1 C12 C17 -59.8(8)
C15 Ta1 C12 C17 -161.1(9)
C11 Ta1 C12 C17 -125.0(10)
C11 C12 C13 C14 0.7(11)
C17 C12 C13 C14 176.8(9)
Ta1 C12 C13 C14 -66.2(6)
C11 C12 C13 C18 -174.0(9)
C17 C12 C13 C18 2.1(16)
Ta1 C12 C13 C18 119.1(10)
C11 C12 C13 Ta1 66.9(7)
C17 C12 C13 Ta1 -117.0(9)
N1 Ta1 C13 C12 148.5(5)
N2 Ta1 C13 C12 85.6(5)
C14 Ta1 C13 C12 -114.8(8)
Cl2 Ta1 C13 C12 -127.9(5)
Cl1 Ta1 C13 C12 1.7(7)
C15 Ta1 C13 C12 -76.5(6)
C11 Ta1 C13 C12 -36.3(5)
N1 Ta1 C13 C14 -96.6(6)
N2 Ta1 C13 C14 -159.6(6)
C12 Ta1 C13 C14 114.8(8)
Cl2 Ta1 C13 C14 -13.1(6)
Cl1 Ta1 C13 C14 116.5(5)
C15 Ta1 C13 C14 38.3(5)
C11 Ta1 C13 C14 78.5(6)
N1 Ta1 C13 C18 25.2(8)
N2 Ta1 C13 C18 -37.8(8)
C14 Ta1 C13 C18 121.8(10)
C12 Ta1 C13 C18 -123.4(10)
Cl2 Ta1 C13 C18 108.7(7)
Cl1 Ta1 C13 C18 -121.6(7)
C15 Ta1 C13 C18 160.2(9)
C11 Ta1 C13 C18 -159.7(9)
C12 C13 C14 C15 -0.1(10)
C18 C13 C14 C15 174.6(9)
Ta1 C13 C14 C15 -67.9(6)
C12 C13 C14 C19 -175.2(9)
C18 C13 C14 C19 -0.5(16)
Ta1 C13 C14 C19 117.0(9)
C12 C13 C14 Ta1 67.8(7)
C18 C13 C14 Ta1 -117.5(10)
N1 Ta1 C14 C13 83.7(6)
N2 Ta1 C14 C13 24.1(6)
C12 Ta1 C14 C13 -37.8(5)
Cl2 Ta1 C14 C13 169.5(5)
Cl1 Ta1 C14 C13 -103.7(6)
C15 Ta1 C14 C13 -113.6(8)
C11 Ta1 C14 C13 -77.7(6)
N1 Ta1 C14 C15 -162.7(5)
N2 Ta1 C14 C15 137.6(5)
C13 Ta1 C14 C15 113.6(8)
C12 Ta1 C14 C15 75.8(6)
Cl2 Ta1 C14 C15 -76.9(5)
Cl1 Ta1 C14 C15 9.9(7)
C11 Ta1 C14 C15 35.9(5)
N1 Ta1 C14 C19 -38.1(8)
N2 Ta1 C14 C19 -97.7(8)
C13 Ta1 C14 C19 -121.8(10)
C12 Ta1 C14 C19 -159.6(9)
Cl2 Ta1 C14 C19 47.7(8)
Cl1 Ta1 C14 C19 134.5(7)
C15 Ta1 C14 C19 124.6(10)
C11 Ta1 C14 C19 160.5(9)
C12 C11 C15 C14 0.9(10)
C16 C11 C15 C14 -178.5(9)
Ta1 C11 C15 C14 62.0(6)
C12 C11 C15 C20 173.7(9)
C16 C11 C15 C20 -5.7(16)
Ta1 C11 C15 C20 -125.2(10)
C12 C11 C15 Ta1 -61.0(6)
C16 C11 C15 Ta1 119.5(9)
C13 C14 C15 C11 -0.5(10)
C19 C14 C15 C11 174.6(9)
Ta1 C14 C15 C11 -65.6(7)
C13 C14 C15 C20 -173.4(9)
C19 C14 C15 C20 1.6(15)
Ta1 C14 C15 C20 121.5(9)
C13 C14 C15 Ta1 65.1(6)
C19 C14 C15 Ta1 -119.8(10)
N1 Ta1 C15 C11 138.4(5)
N2 Ta1 C15 C11 48.0(8)
C13 Ta1 C15 C11 78.0(6)
C14 Ta1 C15 C11 117.0(8)
C12 Ta1 C15 C11 36.0(5)
Cl2 Ta1 C15 C11 -141.1(5)
Cl1 Ta1 C15 C11 -56.3(5)
N1 Ta1 C15 C14 21.4(7)
N2 Ta1 C15 C14 -69.0(8)
C13 Ta1 C15 C14 -39.0(5)
C12 Ta1 C15 C14 -81.0(6)
Cl2 Ta1 C15 C14 101.9(5)
Cl1 Ta1 C15 C14 -173.4(5)
C11 Ta1 C15 C14 -117.0(8)
N1 Ta1 C15 C20 -97.2(9)
N2 Ta1 C15 C20 172.4(8)
C13 Ta1 C15 C20 -157.6(10)
C14 Ta1 C15 C20 -118.6(11)
C12 Ta1 C15 C20 160.4(10)
Cl2 Ta1 C15 C20 -16.7(9)
Cl1 Ta1 C15 C20 68.0(9)
C11 Ta1 C15 C20 124.4(12)
C11 C15 C20 C21 -91.7(13)
C14 C15 C20 C21 80.0(13)
Ta1 C15 C20 C21 169.4(8)
